data_2014090
loop_
_publ_author_name
'Hong-Xia Zhang'
'Shou-Tian Zheng'
'Guo-Yu Yang'

_publ_section_title
;
 Tetramethylammonium pentaborate 0.25-hydrate
;
_journal_issue 8
_journal_name_full 'Acta Crystallographica Section C'
_journal_page_first o545
_journal_page_last o546
_journal_paper_doi 10.1107/S0108270104013915
_journal_volume 60
_journal_year 2004
_chemical_formula_iupac 'C4 H12 N + , B5 H4 O10 - , 0.25H2 O'
_chemical_formula_moiety 'B5 H4 O10, C4 H12 N, 0.062(O4)'
_chemical_formula_sum 'C4 H16 B5 N O10.25'
_chemical_formula_weight 296.23
_chemical_name_systematic
;
Tetramethylammonium pentaborate hydrate
;
_space_group_IT_number 14
_symmetry_cell_setting monoclinic
_symmetry_space_group_name_Hall '-P 2ybc'
_symmetry_space_group_name_H-M 'P 1 21/c 1'
_atom_sites_solution_hydrogens geom
_atom_sites_solution_primary direct
_atom_sites_solution_secondary difmap
_cell_angle_alpha 90.00
_cell_angle_beta 96.281(3)
_cell_angle_gamma 90.00
_cell_formula_units_Z 4
_cell_length_a 9.2623(4)
_cell_length_b 16.8814(7)
_cell_length_c 9.2119(5)
_cell_measurement_reflns_used 57
_cell_measurement_temperature 293(2)
_cell_measurement_theta_max 25.11
_cell_measurement_theta_min 2.41
_cell_volume 1431.73(12)
_computing_cell_refinement SMART
_computing_data_collection 'SMART (Bruker, 1999)'
_computing_data_reduction 'SAINT and SHELXTL (Bruker, 1999)'
_computing_molecular_graphics SHELXTL
_computing_publication_material SHELXTL
_computing_structure_refinement 'SHELXL97 (Sheldrick, 1997)'
_computing_structure_solution 'SHELXS97 (Sheldrick, 1997)'
_diffrn_ambient_temperature 293(2)
_diffrn_measured_fraction_theta_full 0.974
_diffrn_measured_fraction_theta_max 0.956
_diffrn_measurement_device_type 'Bruker SMART CCD area-detector'
_diffrn_measurement_method '\f and \w scans'
_diffrn_radiation_monochromator graphite
_diffrn_radiation_source 'fine-focus sealed tube'
_diffrn_radiation_type MoK\a
_diffrn_radiation_wavelength 0.71073
_diffrn_reflns_av_R_equivalents 0.0298
_diffrn_reflns_av_sigmaI/netI 0.0462
_diffrn_reflns_limit_h_max 11
_diffrn_reflns_limit_h_min -11
_diffrn_reflns_limit_k_max 16
_diffrn_reflns_limit_k_min -20
_diffrn_reflns_limit_l_max 5
_diffrn_reflns_limit_l_min -10
_diffrn_reflns_number 4012
_diffrn_reflns_theta_full 25.11
_diffrn_reflns_theta_max 25.11
_diffrn_reflns_theta_min 2.41
_diffrn_standards_decay_% none
_diffrn_standards_interval_count none
_diffrn_standards_interval_time none
_diffrn_standards_number none
_exptl_absorpt_coefficient_mu 0.123
_exptl_absorpt_correction_T_max 0.963
_exptl_absorpt_correction_T_min 0.942
_exptl_absorpt_correction_type empirical
_exptl_absorpt_process_details '(SADABS; Sheldrick, 1996)'
_exptl_crystal_colour colorless
_exptl_crystal_density_diffrn 1.374
_exptl_crystal_density_method 'not measured'
_exptl_crystal_description block
_exptl_crystal_F_000 616
_exptl_crystal_size_max 0.48
_exptl_crystal_size_mid 0.40
_exptl_crystal_size_min 0.30
_refine_diff_density_max 0.279
_refine_diff_density_min -0.213
_refine_ls_extinction_coef 0.011(3)
_refine_ls_extinction_expression Fc^*^=kFc[1+0.001xFc^2^\l^3^/sin(2\q)]^-1/4^
_refine_ls_extinction_method SHELXL97
_refine_ls_goodness_of_fit_ref 1.118
_refine_ls_hydrogen_treatment mixed
_refine_ls_matrix_type full
_refine_ls_number_parameters 207
_refine_ls_number_reflns 2470
_refine_ls_number_restraints 0
_refine_ls_restrained_S_all 1.118
_refine_ls_R_factor_all 0.1044
_refine_ls_R_factor_gt 0.0638
_refine_ls_shift/su_max 0.005
_refine_ls_shift/su_mean 0.001
_refine_ls_structure_factor_coef Fsqd
_refine_ls_weighting_details 'calc w=1/[\s^2^(Fo^2^)+(0.0671P)^2^+1.0501P] where P=(Fo^2^+2Fc^2^)/3'
_refine_ls_weighting_scheme calc
_refine_ls_wR_factor_gt 0.1475
_refine_ls_wR_factor_ref 0.1766
_reflns_number_gt 1654
_reflns_number_total 2538
_reflns_threshold_expression I>2\s(I)
_cod_data_source_file av1187.cif
_cod_data_source_block I
_cod_depositor_comments
;
 Marking attached hydrogen atoms.

 Antanas Vaitkus,
 2017-03-24

The following automatic conversions were performed:
'_symmetry_cell_setting' value 'Monoclinic' changed to 'monoclinic'
according to '/home/saulius/struct/CIF-dictionaries/cif_core.dic'
dictionary named 'cif_core.dic' version 2.4.1 from 2010-06-29.

Automatic conversion script
Id: cif_fix_enum 1527 2010-12-29 10:47:43Z saulius 

The following automatic conversions were performed:

'_symmetry_cell_setting' value 'Monoclinic' changed to 'monoclinic'
according to /home/saulius/struct/CIF-dictionaries/cif_core.dic
dictionary named 'cif_core.dic' version 2.4.1 from 2010-06-29.

Automatic conversion script
Id: cif_fix_values 1715 2011-07-08 13:25:40Z adriana 
;
_cod_original_sg_symbol_H-M 'P 21/c'
_cod_database_code 2014090
_cod_database_fobs_code 2014090

loop_
_symmetry_equiv_pos_as_xyz
'x, y, z'
'-x, y+1/2, -z+1/2'
'-x, -y, -z'
'x, -y-1/2, z-1/2'

loop_
_atom_site_label
_atom_site_fract_x
_atom_site_fract_y
_atom_site_fract_z
_atom_site_U_iso_or_equiv
_atom_site_adp_type
_atom_site_calc_flag
_atom_site_refinement_flags
_atom_site_occupancy
_atom_site_disorder_assembly
_atom_site_disorder_group
_atom_site_type_symbol
_atom_site_attached_hydrogens
O1 0.8486(2) 0.57705(13) 0.1955(2) 0.0390(6) Uani d . 1 . . O 0
O2 1.0888(3) 0.53732(16) 0.2093(3) 0.0529(7) Uani d . 1 . . O 0
O3 1.0043(2) 0.63342(14) 0.0344(3) 0.0462(7) Uani d . 1 . . O 0
O4 0.9200(3) 0.72546(18) -0.1411(3) 0.0591(8) Uani d . 1 . . O 0
O5 0.7570(2) 0.67133(13) 0.0127(2) 0.0392(6) Uani d . 1 . . O 0
O6 0.6910(2) 0.68090(13) 0.2551(2) 0.0407(6) Uani d . 1 . . O 0
O7 0.5300(3) 0.7418(2) 0.4023(4) 0.0803(11) Uani d . 1 . . O 0
O8 0.4480(2) 0.63774(16) 0.2525(3) 0.0597(8) Uani d . 1 . . O 0
O9 0.3570(2) 0.53304(17) 0.1089(3) 0.0543(8) Uani d . 1 . . O 0
O10 0.5992(2) 0.57430(12) 0.0974(2) 0.0370(6) Uani d . 1 . . O 0
OW 0.649(2) 0.8871(12) 0.143(2) 0.135(6) Uani d P 0.25 . . O 2
B1 0.9795(4) 0.5822(2) 0.1457(4) 0.0364(9) Uani d . 1 . . B 0
B2 0.8906(4) 0.6768(2) -0.0314(4) 0.0378(9) Uani d . 1 . . B 0
B3 0.7253(4) 0.6256(2) 0.1413(4) 0.0321(8) Uani d . 1 . . B 0
B4 0.5600(4) 0.6874(3) 0.3036(5) 0.0468(11) Uani d . 1 . . B 0
B5 0.4718(4) 0.5813(2) 0.1516(4) 0.0386(9) Uani d . 1 . . B 0
N 0.2069(4) 0.87837(19) 0.1203(3) 0.0565(9) Uani d . 1 . . N 0
C1 0.2401(6) 0.8739(3) 0.2795(5) 0.0878(16) Uani d . 1 . . C 0
H1A 0.3415 0.8627 0.3035 0.132 Uiso calc R 1 . . H 0
H1B 0.1835 0.8324 0.3169 0.132 Uiso calc R 1 . . H 0
H1C 0.2170 0.9235 0.3223 0.132 Uiso calc R 1 . . H 0
C2 0.2907(7) 0.9435(3) 0.0630(6) 0.107(2) Uani d . 1 . . C 0
H2B 0.3927 0.9328 0.0838 0.160 Uiso calc R 1 . . H 0
H2C 0.2679 0.9923 0.1087 0.160 Uiso calc R 1 . . H 0
H2D 0.2661 0.9476 -0.0406 0.160 Uiso calc R 1 . . H 0
C3 0.0482(5) 0.8967(3) 0.0870(6) 0.0860(15) Uani d . 1 . . C 0
H3A 0.0264 0.9453 0.1340 0.129 Uiso calc R 1 . . H 0
H3B -0.0080 0.8545 0.1224 0.129 Uiso calc R 1 . . H 0
H3C 0.0246 0.9019 -0.0166 0.129 Uiso calc R 1 . . H 0
C4 0.2369(6) 0.8033(3) 0.0465(7) 0.108(2) Uani d . 1 . . C 0
H4B 0.3382 0.7906 0.0660 0.163 Uiso calc R 1 . . H 0
H4C 0.2119 0.8090 -0.0569 0.163 Uiso calc R 1 . . H 0
H4D 0.1801 0.7615 0.0824 0.163 Uiso calc R 1 . . H 0
H2 1.172(4) 0.539(2) 0.174(4) 0.052(11) Uiso d . 1 . . H 0
H4 0.853(5) 0.750(3) -0.178(5) 0.070(15) Uiso d . 1 . . H 0
H7 0.602(6) 0.765(3) 0.429(6) 0.11(2) Uiso d . 1 . . H 0
H9 0.371(5) 0.503(3) 0.046(5) 0.082(16) Uiso d . 1 . . H 0

loop_
_atom_site_aniso_label
_atom_site_aniso_U_11
_atom_site_aniso_U_22
_atom_site_aniso_U_33
_atom_site_aniso_U_12
_atom_site_aniso_U_13
_atom_site_aniso_U_23
O1 0.0265(11) 0.0462(13) 0.0465(14) 0.0025(10) 0.0139(10) 0.0095(11)
O2 0.0289(13) 0.0713(18) 0.0612(17) 0.0099(12) 0.0173(12) 0.0209(14)
O3 0.0281(11) 0.0608(15) 0.0525(15) 0.0064(11) 0.0179(11) 0.0169(12)
O4 0.0407(15) 0.077(2) 0.0635(18) 0.0136(14) 0.0227(13) 0.0331(16)
O5 0.0279(11) 0.0466(13) 0.0452(13) 0.0037(10) 0.0131(10) 0.0087(11)
O6 0.0303(12) 0.0449(13) 0.0495(14) -0.0062(10) 0.0158(10) -0.0124(11)
O7 0.0434(17) 0.099(2) 0.105(3) -0.0209(17) 0.0367(17) -0.065(2)
O8 0.0314(13) 0.0765(18) 0.0755(18) -0.0136(12) 0.0258(12) -0.0389(15)
O9 0.0307(13) 0.0680(18) 0.0681(18) -0.0135(12) 0.0235(12) -0.0296(15)
O10 0.0261(11) 0.0414(13) 0.0458(14) -0.0030(9) 0.0145(10) -0.0080(10)
OW 0.127(14) 0.149(16) 0.121(14) 0.004(13) -0.021(11) -0.009(12)
B1 0.0302(19) 0.041(2) 0.039(2) 0.0001(16) 0.0106(16) 0.0018(17)
B2 0.034(2) 0.041(2) 0.040(2) 0.0022(17) 0.0139(17) 0.0012(18)
B3 0.0240(17) 0.0354(18) 0.039(2) -0.0011(15) 0.0113(15) -0.0023(17)
B4 0.031(2) 0.058(3) 0.054(3) -0.0043(18) 0.0168(18) -0.017(2)
B5 0.0280(19) 0.047(2) 0.043(2) -0.0017(17) 0.0097(16) -0.0083(18)
N 0.065(2) 0.0523(19) 0.056(2) -0.0001(16) 0.0241(17) -0.0082(16)
C1 0.098(4) 0.105(4) 0.061(3) 0.017(3) 0.015(3) 0.012(3)
C2 0.136(5) 0.105(4) 0.088(4) -0.044(4) 0.050(4) -0.009(3)
C3 0.081(3) 0.089(4) 0.089(4) 0.024(3) 0.015(3) -0.010(3)
C4 0.093(4) 0.075(3) 0.161(6) 0.011(3) 0.033(4) -0.054(4)

loop_
_atom_type_symbol
_atom_type_description
_atom_type_scat_dispersion_real
_atom_type_scat_dispersion_imag
_atom_type_scat_source
C C 0.0033 0.0016
; International Tables for Crystallography (1992).
Vol. C, Tables 4.2.6.8 and 6.1.1.4
;
H H 0.0000 0.0000
; International Tables for Crystallography (1992).
Vol. C, Tables 4.2.6.8 and 6.1.1.4
;
B B 0.0013 0.0007
; International Tables for Crystallography (1992).
Vol. C, Tables 4.2.6.8 and 6.1.1.4
;
N N 0.0061 0.0033
; International Tables for Crystallography (1992).
Vol. C, Tables 4.2.6.8 and 6.1.1.4
;
O O 0.0106 0.0060
; International Tables for Crystallography (1992).
Vol. C, Tables 4.2.6.8 and 6.1.1.4
;

loop_
_geom_angle_atom_site_label_1
_geom_angle_atom_site_label_2
_geom_angle_atom_site_label_3
_geom_angle
_geom_angle_publ_flag
B1 O1 B3 123.4(3) ?
B1 O2 H2 118(2) ?
B2 O3 B1 118.8(3) ?
B2 O4 H4 115(3) ?
B2 O5 B3 123.3(3) ?
B4 O6 B3 124.4(3) ?
B4 O7 H7 109(4) ?
B5 O8 B4 119.1(3) ?
B5 O9 H9 114(3) ?
B5 O10 B3 123.5(3) ?
O2 B1 O1 118.5(3) ?
O2 B1 O3 119.9(3) ?
O1 B1 O3 121.6(3) ?
O5 B2 O4 122.2(3) ?
O5 B2 O3 121.2(3) ?
O4 B2 O3 116.6(3) ?
O1 B3 O6 109.7(3) ?
O1 B3 O5 110.9(2) ?
O6 B3 O5 108.7(3) ?
O1 B3 O10 109.5(3) ?
O6 B3 O10 110.1(2) ?
O5 B3 O10 108.0(3) ?
O6 B4 O7 122.9(3) ?
O6 B4 O8 120.7(3) ?
O7 B4 O8 116.3(3) ?
O10 B5 O9 122.2(3) ?
O10 B5 O8 122.1(3) ?
O9 B5 O8 115.8(3) ?
C1 N C2 109.6(4) ?
C1 N C4 112.7(4) ?
C2 N C4 109.9(4) ?
C1 N C3 108.0(3) ?
C2 N C3 108.4(4) ?
C4 N C3 108.2(4) ?
N C1 H1A 109.5 ?
N C1 H1B 109.5 ?
H1A C1 H1B 109.5 ?
N C1 H1C 109.5 ?
H1A C1 H1C 109.5 ?
H1B C1 H1C 109.5 ?
N C2 H2B 109.5 ?
N C2 H2C 109.5 ?
H2B C2 H2C 109.5 ?
N C2 H2D 109.5 ?
H2B C2 H2D 109.5 ?
H2C C2 H2D 109.5 ?
N C3 H3A 109.5 ?
N C3 H3B 109.5 ?
H3A C3 H3B 109.5 ?
N C3 H3C 109.5 ?
H3A C3 H3C 109.5 ?
H3B C3 H3C 109.5 ?
N C4 H4B 109.5 ?
N C4 H4C 109.5 ?
H4B C4 H4C 109.5 ?
N C4 H4D 109.5 ?
H4B C4 H4D 109.5 ?
H4C C4 H4D 109.5 no

loop_
_geom_bond_atom_site_label_1
_geom_bond_atom_site_label_2
_geom_bond_site_symmetry_2
_geom_bond_distance
_geom_bond_publ_flag
O1 B1 . 1.346(4) ?
O1 B3 . 1.449(4) ?
O2 B1 . 1.346(4) ?
O2 H2 . 0.87(4) ?
O3 B2 . 1.368(4) ?
O3 B1 . 1.379(4) ?
O4 B2 . 1.354(4) ?
O4 H4 . 0.79(5) ?
O5 B2 . 1.347(4) ?
O5 B3 . 1.470(4) ?
O6 B4 . 1.342(4) ?
O6 B3 . 1.465(4) ?
O7 B4 . 1.342(5) ?
O7 H7 . 0.79(6) ?
O8 B5 . 1.366(4) ?
O8 B4 . 1.377(5) ?
O9 B5 . 1.363(4) ?
O9 H9 . 0.79(5) ?
O10 B5 . 1.336(4) ?
O10 B3 . 1.474(4) ?
N C1 . 1.467(5) ?
N C2 . 1.476(6) ?
N C4 . 1.479(5) ?
N C3 . 1.500(5) ?
C1 H1A . 0.9600 ?
C1 H1B . 0.9600 ?
C1 H1C . 0.9600 ?
C2 H2B . 0.9600 ?
C2 H2C . 0.9600 ?
C2 H2D . 0.9600 ?
C3 H3A . 0.9600 ?
C3 H3B . 0.9600 ?
C3 H3C . 0.9600 ?
C4 H4B . 0.9600 ?
C4 H4C . 0.9600 ?
C4 H4D . 0.9600 no

loop_
_geom_hbond_atom_site_label_D
_geom_hbond_atom_site_label_H
_geom_hbond_atom_site_label_A
_geom_hbond_site_symmetry_A
_geom_hbond_distance_DH
_geom_hbond_distance_HA
_geom_hbond_distance_DA
_geom_hbond_angle_DHA
O2 H2 O9 1_655 0.87(4) 1.88(4) 2.745(3) 174(4)
O4 H4 O6 4_575 0.79(5) 1.94(5) 2.733(4) 173(5)
O7 H7 O5 4_576 0.79(6) 1.89(6) 2.671(4) 171(6)
O9 H9 O10 3_665 0.79(5) 1.90(5) 2.688(3) 176(5)
